data_2108791
loop_
_publ_author_name
'Zarychta, Bartosz'
'Czapla, Zbigniew'
'Przes\/lawski, Janusz'
'Szklarz, Przemys\/law'

_publ_section_title
;
 Structure, ferroelasticity and Goldilocks zone phase transitions in
 C~3~H~5~N~2~Al(SO~4~)~2~&#x00B7;6H~2~O
;
_journal_coeditor_code XK5078SUP1
_journal_issue 2
_journal_name_full 'Acta Crystallographica Section B'
_journal_page_first
;
;
_journal_paper_doi 10.1107/S2052520621001256
_journal_volume 77
_journal_year 2021
_chemical_formula_moiety 'C3 H17 Al N2 O14 S2'
_chemical_formula_sum 'C3 H17 Al N2 O14 S2'
_chemical_formula_weight 396.29
_chemical_name_common 'Imidazolium hexa-aqua-aluminium disulphate'
_space_group_crystal_system trigonal
_space_group_IT_number 164
_space_group_name_Hall '-P 3 2"'
_space_group_name_H-M_alt 'P -3 m 1'
_atom_sites_solution_hydrogens difmap
_audit_creation_method SHELXL-2013
_cell_angle_alpha 90
_cell_angle_beta 90
_cell_angle_gamma 120
_cell_formula_units_Z 1
_cell_length_a 6.8748(5)
_cell_length_b 6.8748(5)
_cell_length_c 9.1550(12)
_cell_measurement_reflns_used 2491
_cell_measurement_temperature 345.0(1)
_cell_measurement_theta_max 5.935
_cell_measurement_theta_min 3.422
_cell_volume 374.72(6)
_computing_cell_refinement 'CrysAlis RED (Oxford Diffraction, 2007)'
_computing_data_collection 'CrysAlis CCD (Oxford Diffraction, 2007)'
_computing_data_reduction 'CrysAlis RED (Oxford Diffraction, 2007)'
_computing_molecular_graphics 'SHELXTL (Sheldrick, 2008)'
_computing_structure_refinement 'SHELXL-2013 (Sheldrick, 2013)'
_computing_structure_solution 'SHELXS-2013 (Sheldrick, 2013)'
_diffrn_ambient_temperature 345.0(1)
_diffrn_detector_area_resol_mean 10.4508
_diffrn_measured_fraction_theta_full 0.976
_diffrn_measured_fraction_theta_max 0.978
_diffrn_measurement_device '4-circle kappa geometry goniometer'
_diffrn_measurement_device_type 'Oxford Diffraction Xcalibur System'
_diffrn_measurement_method \w--scan
_diffrn_radiation_monochromator graphite
_diffrn_radiation_source 'Enhance (Mo) X-ray Source'
_diffrn_radiation_type MoK\a
_diffrn_radiation_wavelength 0.71073
_diffrn_reflns_av_R_equivalents 0.0335
_diffrn_reflns_av_unetI/netI 0.0151
_diffrn_reflns_Laue_measured_fraction_full 0.976
_diffrn_reflns_Laue_measured_fraction_max 0.978
_diffrn_reflns_limit_h_max 8
_diffrn_reflns_limit_h_min -8
_diffrn_reflns_limit_k_max 8
_diffrn_reflns_limit_k_min -7
_diffrn_reflns_limit_l_max 11
_diffrn_reflns_limit_l_min -8
_diffrn_reflns_number 2491
_diffrn_reflns_point_group_measured_fraction_full 0.976
_diffrn_reflns_point_group_measured_fraction_max 0.978
_diffrn_reflns_theta_full 25.242
_diffrn_reflns_theta_max 25.935
_diffrn_reflns_theta_min 3.422
_diffrn_standards_decay_% 0
_diffrn_standards_interval_count 0
_diffrn_standards_interval_time 0
_diffrn_standards_number 0
_exptl_absorpt_coefficient_mu 0.489
_exptl_absorpt_correction_type none
_exptl_crystal_colour colorless
_exptl_crystal_density_diffrn 1.756
_exptl_crystal_description irregular
_exptl_crystal_F_000 206
_exptl_crystal_size_max 0.25
_exptl_crystal_size_mid 0.20
_exptl_crystal_size_min 0.125
_refine_diff_density_max 0.246
_refine_diff_density_min -0.281
_refine_diff_density_rms 0.050
_refine_ls_extinction_method none
_refine_ls_goodness_of_fit_ref 1.120
_refine_ls_hydrogen_treatment constr
_refine_ls_matrix_type full
_refine_ls_number_parameters 32
_refine_ls_number_reflns 311
_refine_ls_number_restraints 0
_refine_ls_restrained_S_all 1.120
_refine_ls_R_factor_all 0.0396
_refine_ls_R_factor_gt 0.0339
_refine_ls_shift/su_max 0.000
_refine_ls_shift/su_mean 0.000
_refine_ls_structure_factor_coef Fsqd
_refine_ls_weighting_details 'w=1/[\s^2^(Fo^2^)+(0.0268P)^2^+0.3072P] where P=(Fo^2^+2Fc^2^)/3'
_refine_ls_weighting_scheme calc
_refine_ls_wR_factor_gt 0.0779
_refine_ls_wR_factor_ref 0.0793
_reflns_Friedel_coverage 0.000
_reflns_number_gt 274
_reflns_number_total 311
_reflns_threshold_expression 'I > 2\s(I)'
_cod_data_source_file xk5078sup1.cif
_cod_data_source_block II
_cod_original_cell_volume 374.72(7)
_cod_database_code 2108791
_shelx_space_group_comment
;
The symmetry employed for this shelxl refinement is uniquely defined
by the following loop, which should always be used as a source of
symmetry information in preference to the above space-group names.
They are only intended as comments.
;
_shelxl_version_number 2013-4

loop_
_space_group_symop_operation_xyz
'x, y, z'
'-y, x-y, z'
'-x+y, -x, z'
'y, x, -z'
'x-y, -y, -z'
'-x, -x+y, -z'
'-x, -y, -z'
'y, -x+y, -z'
'x-y, x, -z'
'-y, -x, z'
'-x+y, y, z'
'x, x-y, z'

loop_
_atom_site_label
_atom_site_type_symbol
_atom_site_fract_x
_atom_site_fract_y
_atom_site_fract_z
_atom_site_U_iso_or_equiv
_atom_site_adp_type
_atom_site_occupancy
_atom_site_site_symmetry_order
_atom_site_calc_flag
_atom_site_refinement_flags_posn
_atom_site_refinement_flags_adp
_atom_site_refinement_flags_occupancy
_atom_site_disorder_assembly
_atom_site_disorder_group
Al1 Al 1.0000 1.0000 1.0000 0.0312(5) Uani 1 12 d S T P . .
O1 O 0.86995(17) 0.7399(3) 0.8850(2) 0.0418(6) Uani 1 2 d S T P . .
H1A H 0.9349 0.6587 0.8545 0.050 Uiso 1 1 d R U . . .
S1 S 0.3333 0.6667 0.73910(15) 0.0374(4) Uani 1 6 d S T P . .
O2 O 0.44987(18) 0.55013(18) 0.7935(3) 0.0485(6) Uani 1 2 d S T P . .
O3 O 0.3333 0.6667 0.5807(5) 0.0757(15) Uani 1 6 d S T P . .
N1 N 0.085(3) 0.170(6) 0.506(3) 0.056(7) Uani 0.3333 2 d S T P . .
H1 H 0.1521 0.3042 0.5020 0.067 Uiso 0.3333 2 d R U P . .
C2 C 0.176(4) 0.176(4) 0.5000 0.056(7) Uani 0.5 2 d S T P . .
H2 H 0.3007 0.3007 0.5000 0.068 Uiso 0.5 2 d R U P . .

loop_
_atom_site_aniso_label
_atom_site_aniso_U_11
_atom_site_aniso_U_22
_atom_site_aniso_U_33
_atom_site_aniso_U_23
_atom_site_aniso_U_13
_atom_site_aniso_U_12
Al1 0.0271(7) 0.0271(7) 0.0396(11) 0.000 0.000 0.0135(3)
O1 0.0315(8) 0.0366(12) 0.0590(12) -0.0138(10) -0.0069(5) 0.0183(6)
S1 0.0305(5) 0.0305(5) 0.0510(8) 0.000 0.000 0.0153(2)
O2 0.0328(9) 0.0328(9) 0.0831(15) 0.0020(5) -0.0020(5) 0.0189(10)
O3 0.090(2) 0.090(2) 0.047(2) 0.000 0.000 0.0449(12)
N1 0.065(15) 0.030(9) 0.062(9) 0.015(8) 0.008(4) 0.015(5)
C2 0.045(7) 0.045(7) 0.052(7) -0.008(4) 0.008(4) 0.002(9)

loop_
_atom_type_symbol
_atom_type_description
_atom_type_scat_dispersion_real
_atom_type_scat_dispersion_imag
_atom_type_scat_source
C C 0.0033 0.0016 'International Tables Vol C Tables 4.2.6.8 and 6.1.1.4'
H H 0.0000 0.0000 'International Tables Vol C Tables 4.2.6.8 and 6.1.1.4'
N N 0.0061 0.0033 'International Tables Vol C Tables 4.2.6.8 and 6.1.1.4'
O O 0.0106 0.0060 'International Tables Vol C Tables 4.2.6.8 and 6.1.1.4'
Al Al 0.0645 0.0514 'International Tables Vol C Tables 4.2.6.8 and 6.1.1.4'
S S 0.1246 0.1234 'International Tables Vol C Tables 4.2.6.8 and 6.1.1.4'

loop_
_geom_angle_atom_site_label_1
_geom_angle_atom_site_label_2
_geom_angle_atom_site_label_3
_geom_angle
_geom_angle_site_symmetry_1
_geom_angle_site_symmetry_3
_geom_angle_publ_flag
O1 Al1 O1 180.0 . 7_777 ?
O1 Al1 O1 88.53(9) . 9_657 ?
O1 Al1 O1 91.47(9) 7_777 9_657 ?
O1 Al1 O1 91.47(9) . 3_675 ?
O1 Al1 O1 88.53(9) 7_777 3_675 ?
O1 Al1 O1 180.0 9_657 3_675 ?
O1 Al1 O1 91.47(9) . 2_765 ?
O1 Al1 O1 88.53(9) 7_777 2_765 ?
O1 Al1 O1 88.53(9) 9_657 2_765 ?
O1 Al1 O1 91.47(9) 3_675 2_765 ?
O1 Al1 O1 88.53(9) . 8_567 ?
O1 Al1 O1 91.47(9) 7_777 8_567 ?
O1 Al1 O1 91.47(9) 9_657 8_567 ?
O1 Al1 O1 88.53(9) 3_675 8_567 ?
O1 Al1 O1 180.0 2_765 8_567 ?
Al1 O1 H1A 127.5 . . ?
O3 S1 O2 109.73(10) . 2_665 ?
O3 S1 O2 109.73(10) . 3_565 ?
O2 S1 O2 109.21(10) 2_665 3_565 ?
O3 S1 O2 109.73(10) . . ?
O2 S1 O2 109.21(11) 2_665 . ?
O2 S1 O2 109.21(10) 3_565 . ?
C2 N1 C2 167(5) . 9_556 ?
C2 N1 N1 33(5) . 8_556 ?
C2 N1 N1 151(6) 9_556 8_556 ?
C2 N1 N1 151(6) . 9_556 ?
C2 N1 N1 33(6) 9_556 9_556 ?
N1 N1 N1 118.8(11) 8_556 9_556 ?
C2 N1 C2 43(4) . 8_556 ?
C2 N1 C2 143(7) 9_556 8_556 ?
N1 N1 C2 10.8(19) 8_556 8_556 ?
N1 N1 C2 109.7(18) 9_556 8_556 ?
C2 N1 C2 143(7) . 2 ?
C2 N1 C2 43(4) 9_556 2 ?
N1 N1 C2 109.7(18) 8_556 2 ?
N1 N1 C2 10.8(19) 9_556 2 ?
C2 N1 C2 100(3) 8_556 2 ?
C2 N1 N1 64(5) . 3 ?
C2 N1 N1 123(5) 9_556 3 ?
N1 N1 N1 30.6(6) 8_556 3 ?
N1 N1 N1 89.999(5) 9_556 3 ?
C2 N1 N1 20.2(15) 8_556 3 ?
C2 N1 N1 80.1(16) 2 3 ?
C2 N1 N1 123(5) . 2 ?
C2 N1 N1 64(5) 9_556 2 ?
N1 N1 N1 89.999(18) 8_556 2 ?
N1 N1 N1 30.6(5) 9_556 2 ?
C2 N1 N1 80.1(16) 8_556 2 ?
C2 N1 N1 20.2(15) 2 2 ?
N1 N1 N1 60.000(6) 3 2 ?
C2 N1 H1 86.3 . . ?
C2 N1 H1 86.3 9_556 . ?
N1 N1 H1 119.4 8_556 . ?
N1 N1 H1 119.4 9_556 . ?
C2 N1 H1 129.7 8_556 . ?
C2 N1 H1 129.7 2 . ?
N1 N1 H1 149.9 3 . ?
N1 N1 H1 149.9 2 . ?
C2 N1 H2 33.7 . . ?
C2 N1 H2 138.8 9_556 . ?
N1 N1 H2 66.9 8_556 . ?
N1 N1 H2 168.6 9_556 . ?
C2 N1 H2 76.9 8_556 . ?
C2 N1 H2 174.6 2 . ?
N1 N1 H2 97.1 3 . ?
N1 N1 H2 156.9 2 . ?
H1 N1 H2 52.9 . . ?
N1 C2 N1 113(10) . 8_556 ?
N1 C2 C2 6(3) . 9_556 ?
N1 C2 C2 116(5) 8_556 9_556 ?
N1 C2 C2 116(5) . 8_556 ?
N1 C2 C2 6(3) 8_556 8_556 ?
C2 C2 C2 120.001(14) 9_556 8_556 ?
N1 C2 N1 18(4) . 9_556 ?
N1 C2 N1 96(7) 8_556 9_556 ?
C2 C2 N1 20.2(16) 9_556 9_556 ?
C2 C2 N1 99.9(16) 8_556 9_556 ?
N1 C2 N1 96(7) . 3 ?
N1 C2 N1 18(4) 8_556 3 ?
C2 C2 N1 99.9(16) 9_556 3 ?
C2 C2 N1 20.2(16) 8_556 3 ?
N1 C2 N1 80(3) 9_556 3 ?
N1 C2 H1 55.2 . . ?
N1 C2 H1 167.6 8_556 . ?
C2 C2 H1 51.7 9_556 . ?
C2 C2 H1 171.7 8_556 . ?
N1 C2 H1 71.9 9_556 . ?
N1 C2 H1 151.5 3 . ?
N1 C2 H2 123.3 . . ?
N1 C2 H2 123.3 8_556 . ?
C2 C2 H2 120.0 9_556 . ?
C2 C2 H2 120.0 8_556 . ?
N1 C2 H2 140.1 9_556 . ?
N1 C2 H2 140.1 3 . ?
H1 C2 H2 68.3 . . ?

loop_
_geom_bond_atom_site_label_1
_geom_bond_atom_site_label_2
_geom_bond_distance
_geom_bond_site_symmetry_2
_geom_bond_publ_flag
Al1 O1 1.8728(19) . ?
Al1 O1 1.8728(19) 7_777 ?
Al1 O1 1.8728(19) 9_657 ?
Al1 O1 1.8728(19) 3_675 ?
Al1 O1 1.873(2) 2_765 ?
Al1 O1 1.8728(19) 8_567 ?
O1 H1A 0.9154 . ?
S1 O3 1.450(5) . ?
S1 O2 1.474(2) 2_665 ?
S1 O2 1.474(2) 3_565 ?
S1 O2 1.474(2) . ?
N1 C2 0.607(15) . ?
N1 C2 0.607(15) 9_556 ?
N1 N1 1.02(4) 8_556 ?
N1 N1 1.02(4) 9_556 ?
N1 C2 1.575(11) 8_556 ?
N1 C2 1.575(11) 2 ?
N1 N1 1.75(7) 3 ?
N1 N1 1.75(7) 2 ?
N1 H1 0.8023 . ?
N1 H2 1.2967 . ?
C2 N1 0.607(15) 8_556 ?
C2 C2 1.21(3) 9_556 ?
C2 C2 1.21(3) 8_556 ?
C2 N1 1.575(11) 9_556 ?
C2 N1 1.575(11) 3 ?
C2 H1 0.9749 . ?
C2 H2 0.8600 . ?

loop_
_geom_hbond_atom_site_label_D
_geom_hbond_atom_site_label_H
_geom_hbond_atom_site_label_A
_geom_hbond_distance_DH
_geom_hbond_distance_HA
_geom_hbond_distance_DA
_geom_hbond_angle_DHA
_geom_hbond_site_symmetry_A
O1 H1A S1 0.92 2.91 3.7134(9) 147.2 1_655
O1 H1A O2 0.92 1.74 2.6413(17) 170.0 3_665
N1 H1 S1 0.80 3.06 3.65(4) 132.1 .
N1 H1 O3 0.80 2.28 3.04(4) 158.8 .
C2 H1 S1 0.97 3.06 3.702(15) 124.5 .
C2 H1 O3 0.97 2.28 3.075(18) 138.6 .
N1 H2 O3 1.30 2.52 3.661(9) 145.0 7_666
C2 H1 O3 0.97 2.28 3.075(18) 138.6 .
C2 H2 O3 0.86 2.52 3.075(18) 122.9 7_666

loop_
_geom_torsion_atom_site_label_1
_geom_torsion_atom_site_label_2
_geom_torsion_atom_site_label_3
_geom_torsion_atom_site_label_4
_geom_torsion
_geom_torsion_site_symmetry_1
_geom_torsion_site_symmetry_2
_geom_torsion_site_symmetry_3
_geom_torsion_site_symmetry_4
_geom_torsion_publ_flag
C2 N1 C2 N1 -119(50) 9_556 . . 8_556 ?
N1 N1 C2 N1 -20(7) 9_556 . . 8_556 ?
C2 N1 C2 N1 6(3) 8_556 . . 8_556 ?
C2 N1 C2 N1 -7(3) 2 . . 8_556 ?
N1 N1 C2 N1 6(3) 3 . . 8_556 ?
N1 N1 C2 N1 0.001(2) 2 . . 8_556 ?
N1 N1 C2 C2 119(50) 8_556 . . 9_556 ?
N1 N1 C2 C2 99(52) 9_556 . . 9_556 ?
C2 N1 C2 C2 125(48) 8_556 . . 9_556 ?
C2 N1 C2 C2 112(51) 2 . . 9_556 ?
N1 N1 C2 C2 125(48) 3 . . 9_556 ?
N1 N1 C2 C2 119(50) 2 . . 9_556 ?
C2 N1 C2 C2 -125(48) 9_556 . . 8_556 ?
N1 N1 C2 C2 -6(3) 8_556 . . 8_556 ?
N1 N1 C2 C2 -26(10) 9_556 . . 8_556 ?
C2 N1 C2 C2 -13(5) 2 . . 8_556 ?
N1 N1 C2 C2 0.000(1) 3 . . 8_556 ?
N1 N1 C2 C2 -6(3) 2 . . 8_556 ?
C2 N1 C2 N1 -99(53) 9_556 . . 9_556 ?
N1 N1 C2 N1 20(7) 8_556 . . 9_556 ?
C2 N1 C2 N1 26(10) 8_556 . . 9_556 ?
C2 N1 C2 N1 13(4) 2 . . 9_556 ?
N1 N1 C2 N1 26(10) 3 . . 9_556 ?
N1 N1 C2 N1 20(7) 2 . . 9_556 ?
C2 N1 C2 N1 -125(48) 9_556 . . 3 ?
N1 N1 C2 N1 -6(3) 8_556 . . 3 ?
N1 N1 C2 N1 -26(10) 9_556 . . 3 ?
C2 N1 C2 N1 0.000(1) 8_556 . . 3 ?
C2 N1 C2 N1 -13(5) 2 . . 3 ?
N1 N1 C2 N1 -6(3) 2 . . 3 ?

_cod_database_fobs_code 2108791
